data_7045018
loop_
_publ_author_name
'Lorenz, Volker'
'Ehle, Sophie'
'Liebing, Phil'
'Engelhardt, Felix'
'Hashemi-Haeri, Haleh'
'Oehler, Florian'
'Hinderberger, Dariush'
'Busse, Sabine'
'Urbaschok, Jens'
'Edelmann, Frank T.'

_publ_section_title
;
 High-yield synthesis of a unique Mn(iii) siloxide complex through
 KMnO<sub>4</sub> oxidation of a Mn(ii) precursor.
;
_journal_issue 1
_journal_name_full 'Dalton transactions (Cambridge, England : 2003)'
_journal_page_first 62
_journal_page_last 66
_journal_paper_doi 10.1039/c7dt03500d
_journal_volume 47
_journal_year 2017
_chemical_formula_moiety 'C64 H72 Cl Li2 Mn O10 Si4, 2(C4 H8 O)'
_chemical_formula_sum 'C72 H88 Cl Li2 Mn O12 Si4'
_chemical_formula_weight 1362.05
_space_group_crystal_system monoclinic
_space_group_IT_number 7
_space_group_name_Hall 'P -2yac'
_space_group_name_H-M_alt 'P 1 n 1'
_symmetry_space_group_name_Hall 'P -2yac'
_symmetry_space_group_name_H-M 'P 1 n 1'
_atom_sites_solution_hydrogens geom
_atom_sites_solution_primary heavy
_atom_sites_solution_secondary difmap
_audit_creation_method SHELXL-2017/1
_audit_update_record
;
2017-11-29 deposited with the CCDC.
2017-12-05 downloaded from the CCDC.
;
_cell_angle_alpha 90
_cell_angle_beta 101.33(2)
_cell_angle_gamma 90
_cell_formula_units_Z 2
_cell_length_a 10.447(3)
_cell_length_b 15.753(4)
_cell_length_c 21.429(4)
_cell_measurement_reflns_used 39936
_cell_measurement_temperature 100(1)
_cell_measurement_theta_max 29.430
_cell_measurement_theta_min 1.938
_cell_volume 3457.9(15)
_computing_cell_refinement 'X-Area (STOE & Cie, 2002)'
_computing_data_collection 'X-Area (STOE & Cie, 2002)'
_computing_data_reduction 'X-Area and X-Red (STOE & Cie, 2002)'
_computing_molecular_graphics 'Diamond (Brandenburg, 1999)'
_computing_structure_refinement 'SHELXL-2017/1 (Sheldrick, 2017)'
_computing_structure_solution 'SHELXT-2014/5 (Sheldrick, 2014)'
_diffrn_ambient_temperature 100(1)
_diffrn_detector 'image plate (34 cm diameter)'
_diffrn_detector_area_resol_mean 6.67
_diffrn_detector_type STOE
_diffrn_measured_fraction_theta_full 0.997
_diffrn_measured_fraction_theta_max 0.966
_diffrn_measurement_details ' 289 frames, detector distance = 100 mm'
_diffrn_measurement_device '2-circle goniometer'
_diffrn_measurement_device_type 'STOE IPDS 2T'
_diffrn_measurement_method 'omega scan'
_diffrn_radiation_collimation '0.5 mm diameter, monocapillary'
_diffrn_radiation_monochromator 'plane graphite'
_diffrn_radiation_polarisn_norm 0
_diffrn_radiation_type 'Mo K\a'
_diffrn_radiation_wavelength 0.71073
_diffrn_reflns_av_R_equivalents 0.0484
_diffrn_reflns_av_unetI/netI 0.0413
_diffrn_reflns_Laue_measured_fraction_full 0.997
_diffrn_reflns_Laue_measured_fraction_max 0.966
_diffrn_reflns_limit_h_max 14
_diffrn_reflns_limit_h_min -14
_diffrn_reflns_limit_k_max 21
_diffrn_reflns_limit_k_min -21
_diffrn_reflns_limit_l_max 26
_diffrn_reflns_limit_l_min -29
_diffrn_reflns_number 39936
_diffrn_reflns_point_group_measured_fraction_full 0.920
_diffrn_reflns_point_group_measured_fraction_max 0.868
_diffrn_reflns_theta_full 25.242
_diffrn_reflns_theta_max 29.430
_diffrn_reflns_theta_min 1.938
_diffrn_source 'sealed X-ray tube, 12 x 0.4 mm long-fine focus'
_diffrn_source_current 40
_diffrn_source_power 2.00
_diffrn_source_voltage 50
_exptl_absorpt_coefficient_mu 0.359
_exptl_absorpt_correction_type none
_exptl_crystal_colour violet
_exptl_crystal_density_diffrn 1.308
_exptl_crystal_description plate
_exptl_crystal_F_000 1440
_exptl_crystal_size_max 0.2595
_exptl_crystal_size_mid 0.1781
_exptl_crystal_size_min 0.0763
_refine_diff_density_max 0.523
_refine_diff_density_min -0.407
_refine_diff_density_rms 0.063
_refine_ls_abs_structure_details
;
 Flack x determined using 5576 quotients [(I+)-(I-)]/[(I+)+(I-)]
 (Parsons, Flack and Wagner, Acta Cryst. B69 (2013) 249-259).
;
_refine_ls_abs_structure_Flack 0.014(7)
_refine_ls_extinction_method none
_refine_ls_goodness_of_fit_ref 1.240
_refine_ls_hydrogen_treatment constr
_refine_ls_matrix_type full
_refine_ls_number_parameters 1318
_refine_ls_number_reflns 16641
_refine_ls_number_restraints 3816
_refine_ls_restrained_S_all 1.160
_refine_ls_R_factor_all 0.0712
_refine_ls_R_factor_gt 0.0658
_refine_ls_shift/su_max 0.032
_refine_ls_shift/su_mean 0.001
_refine_ls_structure_factor_coef Fsqd
_refine_ls_weighting_details 'w=1/[\s^2^(Fo^2^)+(0.0347P)^2^+3.3856P] where P=(Fo^2^+2Fc^2^)/3'
_refine_ls_weighting_scheme calc
_refine_ls_wR_factor_gt 0.1290
_refine_ls_wR_factor_ref 0.1314
_reflns_Friedel_coverage 0.796
_reflns_Friedel_fraction_full 0.841
_reflns_Friedel_fraction_max 0.770
_reflns_number_gt 15658
_reflns_number_total 16641
_reflns_threshold_expression 'I > 2\s(I)'
_cod_data_source_file c7dt03500d2.cif
_cod_data_source_block fe0072_a
_cod_depositor_comments 'Adding full bibliography for 7045018--7045019.cif.'
_cod_database_code 7045018
_shelx_shelxl_version_number 2017/1
_shelx_space_group_comment
;
The symmetry employed for this shelxl refinement is uniquely defined
by the following loop, which should always be used as a source of
symmetry information in preference to the above space-group names.
They are only intended as comments.
;

loop_
_space_group_symop_operation_xyz
'x, y, z'
'x+1/2, -y, z+1/2'

loop_
_atom_site_label
_atom_site_type_symbol
_atom_site_fract_x
_atom_site_fract_y
_atom_site_fract_z
_atom_site_U_iso_or_equiv
_atom_site_adp_type
_atom_site_occupancy
_atom_site_site_symmetry_order
_atom_site_calc_flag
_atom_site_refinement_flags_posn
_atom_site_refinement_flags_adp
_atom_site_refinement_flags_occupancy
_atom_site_disorder_assembly
_atom_site_disorder_group
Mn1 Mn 0.55990(6) 0.25860(4) 0.49365(3) 0.01893(14) Uani 1 1 d . U . . .
Li1 Li 0.4508(10) 0.2477(6) 0.3639(4) 0.0353(18) Uani 1 1 d . U . . .
Si1 Si 0.59522(12) 0.44699(8) 0.55628(6) 0.0227(3) Uani 1 1 d . U . . .
Si2 Si 0.43574(12) 0.43340(8) 0.42564(6) 0.0214(3) Uani 1 1 d . U . . .
Li2 Li 0.5762(8) 0.2710(6) 0.6257(4) 0.0308(17) Uani 1 1 d . U . . .
Si3 Si 0.59484(12) 0.08158(9) 0.57287(6) 0.0242(3) Uani 1 1 d . U . . .
Si4 Si 0.43687(12) 0.07529(8) 0.44234(6) 0.0235(3) Uani 1 1 d . U . . .
O1 O 0.5924(3) 0.3452(2) 0.55693(16) 0.0233(6) Uani 1 1 d . U . . .
O2 O 0.5120(3) 0.4832(2) 0.48860(17) 0.0277(7) Uani 1 1 d . U . . .
O3 O 0.4655(3) 0.3328(2) 0.43116(16) 0.0262(7) Uani 1 1 d . U . . .
O4 O 0.5919(3) 0.1831(2) 0.56437(16) 0.0244(6) Uani 1 1 d . U . . .
O5 O 0.5086(3) 0.0348(2) 0.51021(17) 0.0298(7) Uani 1 1 d . U . . .
O6 O 0.4796(3) 0.1729(2) 0.43664(16) 0.0257(7) Uani 1 1 d . U . . .
Cl1 Cl 0.77149(11) 0.26111(9) 0.46517(6) 0.0342(3) Uani 1 1 d . . . . .
C1 C 0.5179(16) 0.4830(13) 0.6245(7) 0.028(3) Uani 0.686(10) 1 d D U P A 1
C2 C 0.589(2) 0.477(2) 0.6866(7) 0.030(4) Uani 0.686(10) 1 d D U P A 1
H2 H 0.674993 0.458938 0.693208 0.036 Uiso 0.686(10) 1 calc R U P A 1
C3 C 0.5349(12) 0.4974(9) 0.7386(6) 0.037(3) Uani 0.686(10) 1 d D U P A 1
H3 H 0.584651 0.493146 0.779524 0.045 Uiso 0.686(10) 1 calc R U P A 1
C4 C 0.4066(8) 0.5240(6) 0.7294(4) 0.041(2) Uani 0.686(10) 1 d D U P A 1
H4 H 0.369862 0.537783 0.764280 0.049 Uiso 0.686(10) 1 calc R U P A 1
C5 C 0.3330(9) 0.5301(8) 0.6689(5) 0.056(3) Uani 0.686(10) 1 d D U P A 1
H5 H 0.246524 0.547933 0.662636 0.067 Uiso 0.686(10) 1 calc R U P A 1
C6 C 0.3891(8) 0.5095(7) 0.6169(4) 0.042(2) Uani 0.686(10) 1 d D U P A 1
H6 H 0.338776 0.513510 0.576115 0.050 Uiso 0.686(10) 1 calc R U P A 1
C1' C 0.523(4) 0.497(3) 0.6165(14) 0.028(6) Uani 0.314(10) 1 d D U P A 2
C2' C 0.577(5) 0.486(4) 0.6809(14) 0.028(6) Uani 0.314(10) 1 d D U P A 2
H2' H 0.648684 0.450029 0.691766 0.033 Uiso 0.314(10) 1 calc R U P A 2
C3' C 0.529(3) 0.5251(16) 0.7298(12) 0.030(5) Uani 0.314(10) 1 d D U P A 2
H3' H 0.559783 0.509714 0.771961 0.036 Uiso 0.314(10) 1 calc R U P A 2
C4' C 0.4351(16) 0.5870(11) 0.7147(7) 0.034(4) Uani 0.314(10) 1 d D U P A 2
H4' H 0.406473 0.617133 0.746710 0.040 Uiso 0.314(10) 1 calc R U P A 2
C5' C 0.3837(17) 0.6040(11) 0.6514(7) 0.037(4) Uani 0.314(10) 1 d D U P A 2
H5' H 0.319372 0.645181 0.640689 0.044 Uiso 0.314(10) 1 calc R U P A 2
C6' C 0.4281(17) 0.5596(12) 0.6036(7) 0.031(4) Uani 0.314(10) 1 d D U P A 2
H6' H 0.392775 0.572524 0.561403 0.038 Uiso 0.314(10) 1 calc R U P A 2
C7 C 0.7617(5) 0.4943(3) 0.5675(2) 0.0286(10) Uani 1 1 d . U . . .
C8 C 0.7737(6) 0.5802(4) 0.5818(3) 0.0401(12) Uani 1 1 d . U . . .
H8 H 0.700532 0.610936 0.586993 0.048 Uiso 1 1 calc R U . . .
C9 C 0.8944(7) 0.6212(4) 0.5884(3) 0.0517(16) Uani 1 1 d . U . . .
H9 H 0.901273 0.678713 0.598330 0.062 Uiso 1 1 calc R U . . .
C10 C 1.0026(6) 0.5764(5) 0.5802(3) 0.0486(15) Uani 1 1 d . U . . .
H10 H 1.083013 0.603504 0.584439 0.058 Uiso 1 1 calc R U . . .
C11 C 0.9916(6) 0.4918(5) 0.5658(3) 0.0457(14) Uani 1 1 d . U . . .
H11 H 1.065028 0.461566 0.560290 0.055 Uiso 1 1 calc R U . . .
C12 C 0.8723(5) 0.4504(4) 0.5594(3) 0.0354(12) Uani 1 1 d . U . . .
H12 H 0.866546 0.392836 0.549628 0.043 Uiso 1 1 calc R U . . .
C13 C 0.2587(5) 0.4558(4) 0.4178(2) 0.0306(11) Uani 1 1 d . U . . .
C14 C 0.2150(7) 0.5405(5) 0.4124(3) 0.0469(15) Uani 1 1 d . U . . .
H14 H 0.275135 0.583594 0.410959 0.056 Uiso 1 1 calc R U . . .
C15 C 0.0857(7) 0.5614(6) 0.4090(3) 0.0598(19) Uani 1 1 d . U . . .
H15 H 0.059524 0.617960 0.406184 0.072 Uiso 1 1 calc R U . . .
C16 C -0.0014(7) 0.4997(6) 0.4099(3) 0.063(2) Uani 1 1 d . U . . .
H16 H -0.088627 0.514176 0.407074 0.075 Uiso 1 1 calc R U . . .
C17 C 0.0336(7) 0.4146(6) 0.4148(4) 0.0624(19) Uani 1 1 d . U . . .
H17 H -0.028949 0.372793 0.415616 0.075 Uiso 1 1 calc R U . . .
C18 C 0.1661(5) 0.3926(5) 0.4185(3) 0.0450(14) Uani 1 1 d . U . . .
H18 H 0.191262 0.335921 0.421357 0.054 Uiso 1 1 calc R U . . .
C19 C 0.4892(10) 0.4828(9) 0.3560(7) 0.029(3) Uani 0.708(11) 1 d D U P B 1
C20 C 0.4120(12) 0.4720(11) 0.2951(6) 0.032(3) Uani 0.708(11) 1 d D U P B 1
H20 H 0.331403 0.445253 0.290795 0.038 Uiso 0.708(11) 1 calc R U P B 1
C21 C 0.4539(11) 0.5004(14) 0.2416(7) 0.037(3) Uani 0.708(11) 1 d D U P B 1
H21 H 0.401953 0.492443 0.201567 0.044 Uiso 0.708(11) 1 calc R U P B 1
C22 C 0.5724(9) 0.5406(7) 0.2476(4) 0.042(2) Uani 0.708(11) 1 d D U P B 1
H22 H 0.601390 0.558197 0.211317 0.051 Uiso 0.708(11) 1 calc R U P B 1
C23 C 0.6492(9) 0.5551(6) 0.3070(4) 0.048(2) Uani 0.708(11) 1 d D U P B 1
H23 H 0.727985 0.584115 0.311128 0.058 Uiso 0.708(11) 1 calc R U P B 1
C24 C 0.6059(7) 0.5253(5) 0.3607(4) 0.0360(19) Uani 0.708(11) 1 d D U P B 1
H24 H 0.657319 0.534389 0.400711 0.043 Uiso 0.708(11) 1 calc R U P B 1
C19' C 0.5012(19) 0.464(2) 0.3555(14) 0.021(5) Uani 0.292(11) 1 d D U P B 2
C20' C 0.428(3) 0.492(2) 0.2976(14) 0.024(6) Uani 0.292(11) 1 d D U P B 2
H20' H 0.338658 0.499518 0.294178 0.029 Uiso 0.292(11) 1 calc R U P B 2
C21' C 0.482(2) 0.510(3) 0.2443(14) 0.027(5) Uani 0.292(11) 1 d D U P B 2
H21' H 0.429184 0.526579 0.206262 0.032 Uiso 0.292(11) 1 calc R U P B 2
C22' C 0.6150(18) 0.5027(14) 0.2486(8) 0.029(4) Uani 0.292(11) 1 d D U P B 2
H22' H 0.653543 0.515978 0.214245 0.035 Uiso 0.292(11) 1 calc R U P B 2
C23' C 0.6888(16) 0.4752(12) 0.3053(7) 0.031(4) Uani 0.292(11) 1 d D U P B 2
H23' H 0.778603 0.469659 0.308845 0.037 Uiso 0.292(11) 1 calc R U P B 2
C24' C 0.6335(14) 0.4554(11) 0.3576(7) 0.027(4) Uani 0.292(11) 1 d D U P B 2
H24' H 0.686834 0.435753 0.394781 0.032 Uiso 0.292(11) 1 calc R U P B 2
C25 C 0.5226(5) 0.0521(3) 0.6430(2) 0.0284(10) Uani 1 1 d . U . . .
C26 C 0.5961(5) 0.0615(4) 0.7043(3) 0.0367(12) Uani 1 1 d . U . . .
H26 H 0.681520 0.081139 0.709291 0.044 Uiso 1 1 calc R U . . .
C27 C 0.5472(6) 0.0429(5) 0.7572(3) 0.0467(15) Uani 1 1 d . U . . .
H27 H 0.599430 0.048488 0.797506 0.056 Uiso 1 1 calc R U . . .
C28 C 0.4199(7) 0.0158(5) 0.7506(3) 0.0547(18) Uani 1 1 d . U . . .
H28 H 0.385465 0.002837 0.786344 0.066 Uiso 1 1 calc R U . . .
C29 C 0.3438(7) 0.0081(6) 0.6903(4) 0.064(2) Uani 1 1 d . U . . .
H29 H 0.257050 -0.008625 0.685627 0.077 Uiso 1 1 calc R U . . .
C30 C 0.3953(6) 0.0248(5) 0.6373(3) 0.0470(16) Uani 1 1 d . U . . .
H30 H 0.343583 0.017663 0.597069 0.056 Uiso 1 1 calc R U . . .
C31 C 0.7626(5) 0.0366(3) 0.5855(3) 0.0308(10) Uani 1 1 d . U . . .
C32 C 0.8714(5) 0.0811(4) 0.5784(3) 0.0391(13) Uani 1 1 d . U . . .
H32 H 0.863390 0.138373 0.567931 0.047 Uiso 1 1 calc R U . . .
C33 C 0.9937(5) 0.0428(5) 0.5864(3) 0.0467(15) Uani 1 1 d . U . . .
H33 H 1.065747 0.074958 0.581498 0.056 Uiso 1 1 calc R U . . .
C34 C 1.0086(6) -0.0398(5) 0.6011(4) 0.0542(17) Uani 1 1 d . U . . .
H34 H 1.090423 -0.065196 0.606278 0.065 Uiso 1 1 calc R U . . .
C35 C 0.9025(8) -0.0859(5) 0.6083(6) 0.086(3) Uani 1 1 d . U . . .
H35 H 0.912658 -0.142837 0.619582 0.104 Uiso 1 1 calc R U . . .
C36 C 0.7789(7) -0.0494(4) 0.5989(5) 0.066(2) Uani 1 1 d . U . . .
H36 H 0.706867 -0.082740 0.601794 0.080 Uiso 1 1 calc R U . . .
C37 C 0.4877(5) 0.0120(3) 0.3784(3) 0.0314(11) Uani 1 1 d . U . . .
C38 C 0.6063(7) -0.0289(4) 0.3890(4) 0.0501(16) Uani 1 1 d . U . . .
H38 H 0.656792 -0.029849 0.429862 0.060 Uiso 1 1 calc R U . . .
C39 C 0.6529(10) -0.0691(5) 0.3394(5) 0.073(2) Uani 1 1 d . U . . .
H39 H 0.732492 -0.097432 0.347548 0.088 Uiso 1 1 calc R U . . .
C40 C 0.5789(10) -0.0661(5) 0.2781(4) 0.071(2) Uani 1 1 d . U . . .
H40 H 0.610389 -0.090842 0.244727 0.085 Uiso 1 1 calc R U . . .
C41 C 0.4617(8) -0.0276(5) 0.2670(4) 0.063(2) Uani 1 1 d . U . . .
H41 H 0.411686 -0.026590 0.225956 0.076 Uiso 1 1 calc R U . . .
C42 C 0.4151(6) 0.0106(5) 0.3166(3) 0.0485(16) Uani 1 1 d . U . . .
H42 H 0.333198 0.036057 0.308235 0.058 Uiso 1 1 calc R U . . .
C43 C 0.2606(18) 0.0766(13) 0.437(2) 0.029(4) Uani 0.53(4) 1 d D U P C 1
C44 C 0.1952(14) 0.1516(12) 0.4457(10) 0.031(3) Uani 0.53(4) 1 d D U P C 1
H44 H 0.242099 0.201893 0.453591 0.037 Uiso 0.53(4) 1 calc R U P C 1
C45 C 0.0617(14) 0.1524(15) 0.4423(8) 0.042(4) Uani 0.53(4) 1 d D U P C 1
H45 H 0.020157 0.203387 0.447473 0.050 Uiso 0.53(4) 1 calc R U P C 1
C46 C -0.0113(13) 0.0786(16) 0.4313(8) 0.045(4) Uani 0.53(4) 1 d D U P C 1
H46 H -0.101125 0.079662 0.428879 0.055 Uiso 0.53(4) 1 calc R U P C 1
C47 C 0.0519(14) 0.0041(16) 0.4242(9) 0.044(4) Uani 0.53(4) 1 d D U P C 1
H47 H 0.004671 -0.046222 0.416979 0.053 Uiso 0.53(4) 1 calc R U P C 1
C48 C 0.1858(15) 0.0032(14) 0.4278(14) 0.032(4) Uani 0.53(4) 1 d D U P C 1
H48 H 0.226883 -0.048278 0.423533 0.039 Uiso 0.53(4) 1 calc R U P C 1
C43' C 0.253(2) 0.0579(14) 0.435(2) 0.027(4) Uani 0.47(4) 1 d D U P C 2
C44' C 0.1708(19) 0.1254(15) 0.4388(12) 0.042(4) Uani 0.47(4) 1 d D U P C 2
H44' H 0.204995 0.180007 0.443733 0.050 Uiso 0.47(4) 1 calc R U P C 2
C45' C 0.0384(19) 0.1134(19) 0.4353(11) 0.056(5) Uani 0.47(4) 1 d D U P C 2
H45' H -0.015888 0.159192 0.438884 0.068 Uiso 0.47(4) 1 calc R U P C 2
C46' C -0.0112(16) 0.033(2) 0.4265(9) 0.048(5) Uani 0.47(4) 1 d D U P C 2
H46' H -0.100448 0.024894 0.422868 0.058 Uiso 0.47(4) 1 calc R U P C 2
C47' C 0.068(2) -0.0352(18) 0.4229(10) 0.045(4) Uani 0.47(4) 1 d D U P C 2
H47' H 0.032930 -0.089589 0.418370 0.054 Uiso 0.47(4) 1 calc R U P C 2
C48' C 0.200(2) -0.0231(15) 0.4259(17) 0.034(4) Uani 0.47(4) 1 d D U P C 2
H48' H 0.252912 -0.069247 0.421908 0.041 Uiso 0.47(4) 1 calc R U P C 2
O7 O 0.5952(7) 0.2457(4) 0.3134(3) 0.0348(14) Uani 0.687(10) 1 d . U P D 1
C49 C 0.6770(9) 0.3144(6) 0.3010(5) 0.046(2) Uani 0.687(10) 1 d . U P D 1
H49A H 0.705980 0.347794 0.339181 0.055 Uiso 0.687(10) 1 calc R U P D 1
H49B H 0.629992 0.351212 0.267975 0.055 Uiso 0.687(10) 1 calc R U P D 1
C50 C 0.7885(15) 0.2749(8) 0.2802(9) 0.091(5) Uani 0.687(10) 1 d . U P D 1
H50A H 0.794484 0.295867 0.238343 0.110 Uiso 0.687(10) 1 calc R U P D 1
H50B H 0.868467 0.289863 0.309489 0.110 Uiso 0.687(10) 1 calc R U P D 1
C51 C 0.7742(16) 0.1874(9) 0.2782(10) 0.092(5) Uani 0.687(10) 1 d . U P D 1
H51A H 0.855446 0.159811 0.297426 0.110 Uiso 0.687(10) 1 calc R U P D 1
H51B H 0.748532 0.167925 0.234582 0.110 Uiso 0.687(10) 1 calc R U P D 1
C52 C 0.669(3) 0.1680(18) 0.3152(12) 0.041(4) Uani 0.687(10) 1 d . U P D 1
H52A H 0.614444 0.121822 0.295667 0.049 Uiso 0.687(10) 1 calc R U P D 1
H52B H 0.707447 0.152601 0.358736 0.049 Uiso 0.687(10) 1 calc R U P D 1
O7' O 0.5356(15) 0.2187(9) 0.3049(6) 0.031(3) Uani 0.313(10) 1 d . U P D 2
C49' C 0.5249(18) 0.2716(12) 0.2494(9) 0.035(4) Uani 0.313(10) 1 d . U P D 2
H49C H 0.511191 0.330343 0.260035 0.042 Uiso 0.313(10) 1 calc R U P D 2
H49D H 0.452125 0.253503 0.216711 0.042 Uiso 0.313(10) 1 calc R U P D 2
C50' C 0.653(2) 0.2623(12) 0.2261(11) 0.045(4) Uani 0.313(10) 1 d . U P D 2
H50C H 0.643003 0.223732 0.190212 0.055 Uiso 0.313(10) 1 calc R U P D 2
H50D H 0.682956 0.316821 0.213694 0.055 Uiso 0.313(10) 1 calc R U P D 2
C51' C 0.745(2) 0.2267(13) 0.2831(11) 0.041(4) Uani 0.313(10) 1 d . U P D 2
H51C H 0.816694 0.195468 0.271203 0.049 Uiso 0.313(10) 1 calc R U P D 2
H51D H 0.779042 0.270197 0.314000 0.049 Uiso 0.313(10) 1 calc R U P D 2
C52' C 0.649(6) 0.170(4) 0.306(3) 0.040(7) Uani 0.313(10) 1 d . U P D 2
H52C H 0.629382 0.121088 0.277696 0.048 Uiso 0.313(10) 1 calc R U P D 2
H52D H 0.684066 0.149645 0.348380 0.048 Uiso 0.313(10) 1 calc R U P D 2
O8 O 0.3059(7) 0.2441(5) 0.2922(3) 0.0353(16) Uani 0.679(10) 1 d D U P D 1
C53 C 0.3282(9) 0.2486(7) 0.2274(4) 0.046(2) Uani 0.679(10) 1 d D U P D 1
H53A H 0.373330 0.198293 0.217037 0.055 Uiso 0.679(10) 1 calc R U P D 1
H53B H 0.379622 0.298245 0.221770 0.055 Uiso 0.679(10) 1 calc R U P D 1
C54 C 0.1926(9) 0.2543(7) 0.1863(4) 0.047(2) Uani 0.679(10) 1 d D U P D 1
H54A H 0.162140 0.312621 0.182319 0.057 Uiso 0.679(10) 1 calc R U P D 1
H54B H 0.191015 0.231212 0.144251 0.057 Uiso 0.679(10) 1 calc R U P D 1
C55 C 0.1136(18) 0.2028(13) 0.2215(7) 0.060(4) Uani 0.679(10) 1 d D U P D 1
H55A H 0.123472 0.142724 0.213774 0.072 Uiso 0.679(10) 1 calc R U P D 1
H55B H 0.021896 0.217822 0.210043 0.072 Uiso 0.679(10) 1 calc R U P D 1
C56 C 0.1699(8) 0.2256(8) 0.2908(4) 0.048(3) Uani 0.679(10) 1 d D U P D 1
H56A H 0.125783 0.274705 0.303897 0.058 Uiso 0.679(10) 1 calc R U P D 1
H56B H 0.160990 0.178450 0.318733 0.058 Uiso 0.679(10) 1 calc R U P D 1
O8' O 0.2613(13) 0.2426(8) 0.3065(6) 0.027(3) Uani 0.321(10) 1 d D U P D 2
C53' C 0.1958(19) 0.3137(10) 0.2711(9) 0.046(5) Uani 0.321(10) 1 d D U P D 2
H53C H 0.258786 0.355785 0.263571 0.055 Uiso 0.321(10) 1 calc R U P D 2
H53D H 0.135683 0.340140 0.294380 0.055 Uiso 0.321(10) 1 calc R U P D 2
C54' C 0.1227(18) 0.2778(11) 0.2087(7) 0.038(4) Uani 0.321(10) 1 d D U P D 2
H54C H 0.043612 0.309870 0.193290 0.046 Uiso 0.321(10) 1 calc R U P D 2
H54D H 0.176710 0.279010 0.176709 0.046 Uiso 0.321(10) 1 calc R U P D 2
C55' C 0.092(2) 0.1904(16) 0.2235(12) 0.034(5) Uani 0.321(10) 1 d D U P D 2
H55C H 0.083734 0.154141 0.186322 0.041 Uiso 0.321(10) 1 calc R U P D 2
H55D H 0.011973 0.187562 0.240010 0.041 Uiso 0.321(10) 1 calc R U P D 2
C56' C 0.2096(14) 0.1662(8) 0.2738(7) 0.035(4) Uani 0.321(10) 1 d D U P D 2
H56C H 0.184130 0.126373 0.303729 0.041 Uiso 0.321(10) 1 calc R U P D 2
H56D H 0.275281 0.139438 0.254129 0.041 Uiso 0.321(10) 1 calc R U P D 2
O9 O 0.386(3) 0.288(3) 0.6394(15) 0.041(6) Uani 0.27(2) 1 d D U P E 1
C57 C 0.292(2) 0.323(3) 0.5899(15) 0.066(8) Uani 0.27(2) 1 d D U P E 1
H57A H 0.316556 0.314490 0.548977 0.079 Uiso 0.27(2) 1 calc R U P E 1
H57B H 0.282964 0.383824 0.596453 0.079 Uiso 0.27(2) 1 calc R U P E 1
C58 C 0.164(3) 0.276(4) 0.5933(16) 0.067(8) Uani 0.27(2) 1 d D U P E 1
H58A H 0.087862 0.306998 0.571765 0.081 Uiso 0.27(2) 1 calc R U P E 1
H58B H 0.162983 0.219181 0.575675 0.081 Uiso 0.27(2) 1 calc R U P E 1
C59 C 0.173(3) 0.275(3) 0.6603(17) 0.072(8) Uani 0.27(2) 1 d D U P E 1
H59A H 0.138124 0.221617 0.673226 0.087 Uiso 0.27(2) 1 calc R U P E 1
H59B H 0.123567 0.321191 0.673456 0.087 Uiso 0.27(2) 1 calc R U P E 1
C60 C 0.319(3) 0.283(3) 0.6902(14) 0.070(8) Uani 0.27(2) 1 d D U P E 1
H60A H 0.334371 0.333960 0.716117 0.084 Uiso 0.27(2) 1 calc R U P E 1
H60B H 0.348421 0.234353 0.716910 0.084 Uiso 0.27(2) 1 calc R U P E 1
O9' O 0.4048(10) 0.2698(10) 0.6423(6) 0.042(3) Uani 0.73(2) 1 d D U P E 2
C57' C 0.3003(9) 0.2666(12) 0.5885(5) 0.064(4) Uani 0.73(2) 1 d D U P E 2
H57C H 0.297566 0.211694 0.567813 0.076 Uiso 0.73(2) 1 calc R U P E 2
H57D H 0.310642 0.310263 0.558000 0.076 Uiso 0.73(2) 1 calc R U P E 2
C58' C 0.1754(14) 0.2814(17) 0.6144(9) 0.090(5) Uani 0.73(2) 1 d D U P E 2
H58C H 0.155667 0.341498 0.615764 0.108 Uiso 0.73(2) 1 calc R U P E 2
H58D H 0.101580 0.252380 0.588666 0.108 Uiso 0.73(2) 1 calc R U P E 2
C59' C 0.2071(14) 0.2464(10) 0.6766(8) 0.079(4) Uani 0.73(2) 1 d D U P E 2
H59C H 0.186080 0.186360 0.675903 0.095 Uiso 0.73(2) 1 calc R U P E 2
H59D H 0.159680 0.275140 0.705029 0.095 Uiso 0.73(2) 1 calc R U P E 2
C60' C 0.3532(14) 0.2601(9) 0.6977(6) 0.071(4) Uani 0.73(2) 1 d D U P E 2
H60C H 0.370108 0.310418 0.724043 0.085 Uiso 0.73(2) 1 calc R U P E 2
H60D H 0.392886 0.211707 0.722062 0.085 Uiso 0.73(2) 1 calc R U P E 2
O10 O 0.7044(12) 0.2691(15) 0.7051(6) 0.045(3) Uani 0.815(18) 1 d D U P E 1
C61 C 0.6777(14) 0.2683(12) 0.7689(7) 0.070(4) Uani 0.815(18) 1 d D U P E 1
H61A H 0.605937 0.230234 0.771433 0.084 Uiso 0.815(18) 1 calc R U P E 1
H61B H 0.655546 0.324749 0.781352 0.084 Uiso 0.815(18) 1 calc R U P E 1
C62 C 0.8009(13) 0.2379(7) 0.8107(5) 0.083(4) Uani 0.815(18) 1 d D U P E 1
H62A H 0.809115 0.259613 0.853695 0.100 Uiso 0.815(18) 1 calc R U P E 1
H62B H 0.804451 0.176377 0.812134 0.100 Uiso 0.815(18) 1 calc R U P E 1
C63 C 0.9010(14) 0.2721(10) 0.7803(7) 0.085(5) Uani 0.815(18) 1 d D U P E 1
H63A H 0.981744 0.240355 0.791941 0.102 Uiso 0.815(18) 1 calc R U P E 1
H63B H 0.917749 0.331358 0.791287 0.102 Uiso 0.815(18) 1 calc R U P E 1
C64 C 0.8413(14) 0.2617(12) 0.7088(6) 0.059(3) Uani 0.815(18) 1 d D U P E 1
H64A H 0.872603 0.305620 0.683875 0.071 Uiso 0.815(18) 1 calc R U P E 1
H64B H 0.863085 0.206648 0.693442 0.071 Uiso 0.815(18) 1 calc R U P E 1
O10' O 0.688(6) 0.280(7) 0.705(3) 0.046(8) Uani 0.185(18) 1 d D U P E 2
C61' C 0.680(4) 0.288(6) 0.771(3) 0.064(10) Uani 0.185(18) 1 d D U P E 2
H61C H 0.650767 0.234596 0.786813 0.077 Uiso 0.185(18) 1 calc R U P E 2
H61D H 0.620272 0.332393 0.777404 0.077 Uiso 0.185(18) 1 calc R U P E 2
C62' C 0.818(5) 0.308(3) 0.8054(18) 0.078(10) Uani 0.185(18) 1 d D U P E 2
H62C H 0.838392 0.368069 0.801924 0.094 Uiso 0.185(18) 1 calc R U P E 2
H62D H 0.833427 0.292155 0.849879 0.094 Uiso 0.185(18) 1 calc R U P E 2
C63' C 0.893(5) 0.255(5) 0.769(2) 0.075(11) Uani 0.185(18) 1 d D U P E 2
H63C H 0.886014 0.195670 0.779399 0.089 Uiso 0.185(18) 1 calc R U P E 2
H63D H 0.983917 0.271706 0.776806 0.089 Uiso 0.185(18) 1 calc R U P E 2
C64' C 0.824(7) 0.275(4) 0.701(2) 0.052(8) Uani 0.185(18) 1 d D U P E 2
H64C H 0.854172 0.328222 0.686568 0.063 Uiso 0.185(18) 1 calc R U P E 2
H64D H 0.837852 0.230051 0.672267 0.063 Uiso 0.185(18) 1 calc R U P E 2
O1A O 0.856(2) 0.7923(15) 0.4233(10) 0.082(5) Uani 0.341(4) 1 d D U P F 1
C2A C 0.783(3) 0.7177(19) 0.4172(17) 0.070(6) Uani 0.341(4) 1 d D U P F 1
H2A1 H 0.834942 0.671049 0.437952 0.084 Uiso 0.341(4) 1 calc R U P F 1
H2A2 H 0.753729 0.703587 0.372623 0.084 Uiso 0.341(4) 1 calc R U P F 1
C3A C 0.663(2) 0.7321(17) 0.4488(13) 0.067(6) Uani 0.341(4) 1 d D U P F 1
H3A1 H 0.588920 0.753375 0.418127 0.080 Uiso 0.341(4) 1 calc R U P F 1
H3A2 H 0.637835 0.679990 0.467255 0.080 Uiso 0.341(4) 1 calc R U P F 1
C4A C 0.7079(19) 0.7943(13) 0.4972(10) 0.059(5) Uani 0.341(4) 1 d D U P F 1
H4A1 H 0.714650 0.770632 0.539547 0.071 Uiso 0.341(4) 1 calc R U P F 1
H4A2 H 0.651142 0.843576 0.492761 0.071 Uiso 0.341(4) 1 calc R U P F 1
C5A C 0.8444(19) 0.8166(14) 0.4833(9) 0.060(5) Uani 0.341(4) 1 d D U P F 1
H5A1 H 0.858312 0.877389 0.487746 0.072 Uiso 0.341(4) 1 calc R U P F 1
H5A2 H 0.911233 0.788619 0.514257 0.072 Uiso 0.341(4) 1 calc R U P F 1
O1A' O 0.8871(17) 0.7574(12) 0.3888(9) 0.071(4) Uani 0.383(4) 1 d D U P G 2
C2A' C 0.791(2) 0.7037(15) 0.3609(9) 0.075(5) Uani 0.383(4) 1 d D U P G 2
H2A3 H 0.829281 0.654211 0.344574 0.090 Uiso 0.383(4) 1 calc R U P G 2
H2A4 H 0.734898 0.731776 0.325536 0.090 Uiso 0.383(4) 1 calc R U P G 2
C3A' C 0.711(2) 0.6761(14) 0.4112(11) 0.076(5) Uani 0.383(4) 1 d D U P G 2
H3A3 H 0.620030 0.666003 0.391958 0.091 Uiso 0.383(4) 1 calc R U P G 2
H3A4 H 0.747040 0.625676 0.434014 0.091 Uiso 0.383(4) 1 calc R U P G 2
C4A' C 0.725(2) 0.7494(14) 0.4518(11) 0.067(5) Uani 0.383(4) 1 d D U P G 2
H4A3 H 0.720069 0.734122 0.495098 0.081 Uiso 0.383(4) 1 calc R U P G 2
H4A4 H 0.659456 0.791743 0.436310 0.081 Uiso 0.383(4) 1 calc R U P G 2
C5A' C 0.864(3) 0.782(2) 0.4480(12) 0.069(6) Uani 0.383(4) 1 d D U P G 2
H5A3 H 0.867990 0.843083 0.452225 0.082 Uiso 0.383(4) 1 calc R U P G 2
H5A4 H 0.928525 0.756993 0.481721 0.082 Uiso 0.383(4) 1 calc R U P G 2
O1A" O 0.996(3) 0.7741(19) 0.3997(12) 0.104(7) Uani 0.276(4) 1 d D U P H 3
C2A" C 0.984(3) 0.777(2) 0.4641(12) 0.081(7) Uani 0.276(4) 1 d D U P H 3
H2A5 H 1.027964 0.826954 0.484897 0.097 Uiso 0.276(4) 1 calc R U P H 3
H2A6 H 1.021574 0.726987 0.486626 0.097 Uiso 0.276(4) 1 calc R U P H 3
C3A" C 0.834(3) 0.782(2) 0.4632(15) 0.064(6) Uani 0.276(4) 1 d D U P H 3
H3A5 H 0.813634 0.758578 0.501883 0.077 Uiso 0.276(4) 1 calc R U P H 3
H3A6 H 0.802846 0.839935 0.457997 0.077 Uiso 0.276(4) 1 calc R U P H 3
C4A" C 0.781(3) 0.732(3) 0.4099(18) 0.070(7) Uani 0.276(4) 1 d D U P H 3
H4A5 H 0.695436 0.753225 0.389600 0.084 Uiso 0.276(4) 1 calc R U P H 3
H4A6 H 0.772117 0.673353 0.422157 0.084 Uiso 0.276(4) 1 calc R U P H 3
C5A" C 0.879(3) 0.740(3) 0.3653(14) 0.075(7) Uani 0.276(4) 1 d D U P H 3
H5A5 H 0.895069 0.685146 0.348385 0.090 Uiso 0.276(4) 1 calc R U P H 3
H5A6 H 0.843855 0.777425 0.329886 0.090 Uiso 0.276(4) 1 calc R U P H 3
O1B O 0.2845(16) 0.7564(11) 0.4554(8) 0.132(7) Uani 0.578(16) 1 d D U P I 1
C2B C 0.236(3) 0.736(2) 0.5110(12) 0.172(12) Uani 0.578(16) 1 d D U P I 1
H2B1 H 0.267887 0.681615 0.528116 0.206 Uiso 0.578(16) 1 calc R U P I 1
H2B2 H 0.141024 0.735488 0.502216 0.206 Uiso 0.578(16) 1 calc R U P I 1
C3B C 0.289(2) 0.8093(16) 0.5578(11) 0.116(8) Uani 0.578(16) 1 d D U P I 1
H3B1 H 0.241988 0.861907 0.546652 0.139 Uiso 0.578(16) 1 calc R U P I 1
H3B2 H 0.287040 0.794603 0.601521 0.139 Uiso 0.578(16) 1 calc R U P I 1
C4B C 0.4184(17) 0.8142(13) 0.5474(8) 0.087(5) Uani 0.578(16) 1 d D U P I 1
H4B1 H 0.478489 0.787599 0.582135 0.104 Uiso 0.578(16) 1 calc R U P I 1
H4B2 H 0.444116 0.872953 0.544189 0.104 Uiso 0.578(16) 1 calc R U P I 1
C5B C 0.419(2) 0.766(2) 0.4829(10) 0.143(10) Uani 0.578(16) 1 d D U P I 1
H5B1 H 0.463956 0.798854 0.455503 0.172 Uiso 0.578(16) 1 calc R U P I 1
H5B2 H 0.461591 0.711031 0.490810 0.172 Uiso 0.578(16) 1 calc R U P I 1
O1B' O 0.6933(17) 0.2343(16) 1.0642(9) 0.114(8) Uani 0.422(16) 1 d D U P I 2
C2B' C 0.707(2) 0.225(3) 1.0006(11) 0.137(13) Uani 0.422(16) 1 d D U P I 2
H2B3 H 0.679362 0.276513 0.976724 0.164 Uiso 0.422(16) 1 calc R U P I 2
H2B4 H 0.654323 0.178110 0.980602 0.164 Uiso 0.422(16) 1 calc R U P I 2
C3B' C 0.856(2) 0.208(3) 1.0034(16) 0.167(15) Uani 0.422(16) 1 d D U P I 2
H3B3 H 0.879324 0.149228 1.014349 0.200 Uiso 0.422(16) 1 calc R U P I 2
H3B4 H 0.882217 0.222203 0.963687 0.200 Uiso 0.422(16) 1 calc R U P I 2
C4B' C 0.910(3) 0.265(3) 1.0532(16) 0.191(16) Uani 0.422(16) 1 d D U P I 2
H4B3 H 0.900965 0.323382 1.039636 0.230 Uiso 0.422(16) 1 calc R U P I 2
H4B4 H 1.000408 0.252057 1.070957 0.230 Uiso 0.422(16) 1 calc R U P I 2
C5B' C 0.819(2) 0.242(3) 1.0999(12) 0.155(13) Uani 0.422(16) 1 d D U P I 2
H5B3 H 0.846023 0.189473 1.121851 0.186 Uiso 0.422(16) 1 calc R U P I 2
H5B4 H 0.821442 0.286808 1.131434 0.186 Uiso 0.422(16) 1 calc R U P I 2

loop_
_atom_site_aniso_label
_atom_site_aniso_U_11
_atom_site_aniso_U_22
_atom_site_aniso_U_33
_atom_site_aniso_U_23
_atom_site_aniso_U_13
_atom_site_aniso_U_12
Mn1 0.0168(3) 0.0253(3) 0.0136(3) -0.0023(3) 0.0004(2) 0.0028(3)
Li1 0.041(4) 0.036(4) 0.024(4) -0.002(3) -0.003(3) 0.014(4)
Si1 0.0199(6) 0.0296(6) 0.0172(6) -0.0043(5) -0.0001(4) 0.0024(5)
Si2 0.0189(6) 0.0274(6) 0.0165(6) -0.0013(4) 0.0001(5) 0.0040(5)
Li2 0.022(4) 0.042(4) 0.028(4) -0.002(3) 0.004(3) 0.001(3)
Si3 0.0194(6) 0.0300(6) 0.0213(7) 0.0012(5) -0.0006(5) 0.0017(5)
Si4 0.0196(6) 0.0320(6) 0.0179(6) -0.0033(5) 0.0010(5) -0.0011(5)
O1 0.0198(15) 0.0326(16) 0.0169(15) -0.0010(12) 0.0024(12) 0.0009(13)
O2 0.0319(17) 0.0290(16) 0.0180(15) -0.0045(13) -0.0053(13) 0.0044(14)
O3 0.0287(18) 0.0255(15) 0.0213(17) -0.0034(12) -0.0031(13) 0.0080(12)
O4 0.0229(16) 0.0304(16) 0.0178(16) -0.0020(12) -0.0008(12) 0.0002(13)
O5 0.0299(18) 0.0289(17) 0.0260(17) -0.0007(14) -0.0057(13) 0.0004(14)
O6 0.0278(18) 0.0273(16) 0.0202(16) -0.0038(12) -0.0001(13) 0.0006(12)
Cl1 0.0216(5) 0.0512(8) 0.0312(6) -0.0056(6) 0.0090(5) 0.0024(5)
C1 0.023(4) 0.038(7) 0.023(5) -0.003(4) 0.005(3) 0.000(4)
C2 0.023(5) 0.048(11) 0.019(4) -0.003(5) 0.002(4) 0.004(5)
C3 0.035(5) 0.052(8) 0.027(5) -0.006(5) 0.010(4) 0.006(5)
C4 0.039(4) 0.055(6) 0.032(4) -0.006(4) 0.018(3) 0.007(4)
C5 0.036(5) 0.089(8) 0.044(5) -0.006(5) 0.011(4) 0.027(5)
C6 0.031(4) 0.069(7) 0.023(4) -0.011(4) 0.001(3) 0.013(4)
C1' 0.032(10) 0.026(11) 0.024(8) -0.008(8) 0.003(7) 0.004(8)
C2' 0.031(15) 0.027(11) 0.026(8) 0.000(9) 0.009(8) 0.004(10)
C3' 0.037(9) 0.036(12) 0.016(8) -0.006(7) 0.004(6) -0.004(7)
C4' 0.034(8) 0.038(8) 0.031(7) -0.011(6) 0.011(6) -0.001(6)
C5' 0.041(9) 0.033(8) 0.036(7) -0.012(6) 0.010(6) 0.011(6)
C6' 0.032(8) 0.037(8) 0.024(7) -0.001(6) 0.004(6) 0.013(6)
C7 0.023(2) 0.040(3) 0.020(2) -0.0015(19) -0.0006(17) -0.0045(18)
C8 0.038(3) 0.035(3) 0.045(3) 0.000(2) 0.001(2) -0.001(2)
C9 0.050(4) 0.045(3) 0.056(4) 0.004(3) 0.000(3) -0.018(3)
C10 0.034(3) 0.068(4) 0.040(3) 0.008(3) -0.002(2) -0.020(3)
C11 0.027(3) 0.075(4) 0.034(3) -0.002(3) 0.003(2) -0.008(3)
C12 0.026(2) 0.049(3) 0.031(3) -0.007(2) 0.003(2) -0.002(2)
C13 0.023(2) 0.051(3) 0.017(2) -0.001(2) 0.0012(17) 0.008(2)
C14 0.047(3) 0.057(4) 0.038(3) 0.002(3) 0.010(3) 0.022(3)
C15 0.046(4) 0.091(5) 0.042(4) 0.000(4) 0.007(3) 0.035(3)
C16 0.039(3) 0.119(6) 0.030(3) -0.001(4) 0.004(3) 0.028(4)
C17 0.033(3) 0.110(6) 0.045(4) 0.000(4) 0.009(3) -0.014(3)
C18 0.024(3) 0.073(4) 0.036(3) -0.001(3) 0.002(2) -0.005(2)
C19 0.029(4) 0.030(7) 0.028(4) 0.003(4) 0.005(3) 0.006(3)
C20 0.024(5) 0.047(10) 0.023(4) 0.002(4) 0.001(3) 0.002(4)
C21 0.026(4) 0.053(9) 0.029(5) 0.007(4) 0.003(4) 0.007(5)
C22 0.035(5) 0.061(6) 0.032(4) 0.013(4) 0.012(3) 0.004(4)
C23 0.039(5) 0.060(6) 0.046(5) 0.009(4) 0.007(3) -0.015(4)
C24 0.028(4) 0.044(5) 0.033(4) 0.001(3) -0.001(3) 0.000(3)
C19' 0.021(7) 0.026(12) 0.016(7) -0.012(6) 0.003(6) -0.002(7)
C20' 0.013(8) 0.031(14) 0.031(9) 0.012(8) 0.010(6) -0.006(7)
C21' 0.034(9) 0.035(11) 0.015(9) 0.012(8) 0.013(8) -0.004(10)
C22' 0.029(8) 0.037(10) 0.026(7) -0.002(7) 0.012(6) -0.007(7)
C23' 0.027(7) 0.043(9) 0.027(7) 0.001(6) 0.015(5) -0.002(6)
C24' 0.019(6) 0.042(9) 0.021(7) -0.003(6) 0.006(5) 0.001(6)
C25 0.022(2) 0.037(3) 0.026(2) 0.0008(19) 0.0035(18) 0.0044(18)
C26 0.026(2) 0.056(3) 0.027(3) 0.005(2) 0.0018(19) -0.004(2)
C27 0.037(3) 0.070(4) 0.032(3) 0.007(3) 0.003(2) -0.003(3)
C28 0.044(3) 0.088(5) 0.038(3) 0.002(3) 0.021(3) -0.010(3)
C29 0.031(3) 0.116(7) 0.047(4) -0.009(4) 0.012(3) -0.024(4)
C30 0.026(3) 0.081(5) 0.033(3) -0.004(3) 0.003(2) -0.009(3)
C31 0.029(2) 0.036(3) 0.025(3) 0.001(2) 0.001(2) 0.0033(19)
C32 0.027(3) 0.047(3) 0.041(3) 0.006(3) 0.001(2) 0.004(2)
C33 0.019(3) 0.074(4) 0.044(4) 0.012(3) 0.000(2) 0.007(2)
C34 0.033(3) 0.065(4) 0.063(5) -0.003(3) 0.004(3) 0.019(3)
C35 0.043(4) 0.053(4) 0.161(10) 0.025(5) 0.016(5) 0.022(3)
C36 0.034(3) 0.041(3) 0.122(8) 0.022(4) 0.011(4) 0.005(3)
C37 0.029(2) 0.036(3) 0.032(3) -0.009(2) 0.012(2) -0.0101(19)
C38 0.055(4) 0.050(4) 0.053(4) 0.015(3) 0.029(3) 0.015(3)
C39 0.098(6) 0.055(4) 0.083(5) 0.019(4) 0.059(5) 0.034(4)
C40 0.116(6) 0.047(4) 0.069(5) -0.017(4) 0.066(5) -0.010(4)
C41 0.071(5) 0.084(5) 0.043(4) -0.039(4) 0.031(3) -0.038(4)
C42 0.035(3) 0.076(4) 0.038(3) -0.027(3) 0.014(2) -0.025(3)
C43 0.021(5) 0.040(8) 0.025(7) 0.001(8) 0.003(5) 0.003(5)
C44 0.010(5) 0.044(8) 0.040(7) 0.002(6) 0.006(5) 0.001(4)
C45 0.015(5) 0.065(9) 0.048(7) 0.010(7) 0.013(5) 0.008(5)
C46 0.019(6) 0.075(11) 0.045(7) -0.001(8) 0.012(5) -0.003(6)
C47 0.017(5) 0.074(10) 0.042(7) -0.001(8) 0.007(5) -0.004(7)
C48 0.020(5) 0.053(9) 0.026(7) -0.001(9) 0.009(4) -0.003(5)
C43' 0.020(5) 0.046(9) 0.017(7) 0.003(9) 0.006(5) -0.008(5)
C44' 0.031(7) 0.051(9) 0.042(8) -0.004(8) 0.003(6) -0.011(6)
C45' 0.026(7) 0.073(12) 0.069(11) -0.001(11) 0.007(8) 0.001(7)
C46' 0.021(6) 0.085(13) 0.039(7) -0.010(9) 0.007(6) -0.012(7)
C47' 0.037(7) 0.068(10) 0.034(7) -0.015(8) 0.016(6) -0.024(7)
C48' 0.030(7) 0.048(9) 0.026(7) -0.011(9) 0.010(6) -0.010(6)
O7 0.034(3) 0.040(3) 0.032(3) -0.003(3) 0.012(3) -0.004(3)
C49 0.039(5) 0.036(4) 0.066(6) 0.005(4) 0.022(4) 0.001(3)
C50 0.082(8) 0.052(6) 0.164(14) 0.007(8) 0.085(9) -0.001(6)
C51 0.098(10) 0.058(7) 0.147(13) 0.003(8) 0.089(9) 0.005(7)
C52 0.043(9) 0.043(6) 0.041(7) -0.009(5) 0.017(6) 0.000(5)
O7' 0.035(7) 0.038(7) 0.021(5) 0.001(5) 0.007(5) 0.001(5)
C49' 0.042(8) 0.037(8) 0.030(7) 0.000(6) 0.015(6) -0.009(6)
C50' 0.064(10) 0.030(8) 0.052(10) -0.004(7) 0.035(7) -0.009(7)
C51' 0.045(8) 0.023(8) 0.063(10) -0.010(7) 0.030(7) -0.014(7)
C52' 0.036(11) 0.026(10) 0.063(18) 0.000(10) 0.021(12) -0.009(7)
O8 0.031(3) 0.052(4) 0.022(3) -0.002(3) 0.002(2) 0.000(3)
C53 0.042(4) 0.071(6) 0.022(4) -0.003(4) 0.001(3) -0.008(4)
C54 0.048(5) 0.064(6) 0.027(4) -0.001(4) 0.001(4) 0.005(4)
C55 0.050(8) 0.084(10) 0.039(6) -0.005(6) -0.010(5) -0.014(6)
C56 0.027(4) 0.086(7) 0.032(4) -0.003(4) 0.005(3) 0.008(4)
O8' 0.024(6) 0.033(6) 0.021(6) 0.002(5) -0.003(4) 0.003(5)
C53' 0.040(9) 0.042(8) 0.045(9) 0.006(7) -0.018(7) 0.001(7)
C54' 0.034(9) 0.048(9) 0.027(8) 0.007(6) -0.009(6) 0.004(7)
C55' 0.026(9) 0.040(9) 0.034(10) -0.007(7) 0.000(6) 0.002(7)
C56' 0.031(7) 0.040(7) 0.029(8) -0.001(6) -0.006(6) 0.004(6)
O9 0.036(8) 0.053(16) 0.038(10) 0.017(9) 0.023(7) 0.020(8)
C57 0.028(9) 0.096(19) 0.071(13) 0.034(14) 0.005(9) 0.007(11)
C58 0.042(11) 0.087(18) 0.076(14) 0.046(14) 0.019(10) 0.010(12)
C59 0.045(11) 0.10(2) 0.079(15) 0.044(14) 0.023(11) 0.026(13)
C60 0.045(12) 0.12(2) 0.058(11) 0.014(14) 0.033(9) 0.025(14)
O9' 0.038(4) 0.057(7) 0.037(4) 0.000(4) 0.018(3) 0.008(4)
C57' 0.032(4) 0.100(10) 0.059(6) 0.003(6) 0.010(4) 0.008(5)
C58' 0.041(6) 0.121(11) 0.112(12) 0.022(11) 0.030(7) 0.004(7)
C59' 0.056(7) 0.083(9) 0.113(10) 0.020(7) 0.051(7) 0.015(6)
C60' 0.066(7) 0.091(8) 0.071(7) 0.044(6) 0.052(5) 0.042(6)
O10 0.050(5) 0.049(8) 0.030(3) -0.005(3) -0.010(3) 0.010(4)
C61 0.118(8) 0.057(10) 0.029(5) -0.003(5) 0.002(5) 0.022(6)
C62 0.136(9) 0.053(6) 0.041(5) 0.000(4) -0.030(5) 0.008(6)
C63 0.099(7) 0.048(8) 0.078(8) 0.001(7) -0.057(6) -0.011(6)
C64 0.048(6) 0.056(8) 0.061(6) 0.017(5) -0.018(5) 0.003(5)
O10' 0.065(12) 0.035(16) 0.029(9) -0.001(9) -0.014(9) 0.020(13)
C61' 0.106(15) 0.05(2) 0.025(11) -0.013(14) -0.019(12) 0.023(15)
C62' 0.114(18) 0.052(18) 0.049(13) -0.007(14) -0.031(13) 0.014(15)
C63' 0.089(16) 0.05(2) 0.062(15) -0.020(15) -0.047(13) 0.009(17)
C64' 0.055(13) 0.033(17) 0.053(12) -0.010(13) -0.030(10) 0.009(13)
O1A 0.084(10) 0.087(11) 0.077(11) 0.016(10) 0.018(9) -0.019(9)
C2A 0.078(12) 0.065(12) 0.071(13) 0.003(10) 0.025(10) -0.003(9)
C3A 0.065(12) 0.065(12) 0.072(12) -0.008(10) 0.018(10) -0.010(10)
C4A 0.061(11) 0.051(10) 0.064(11) 0.004(8) 0.009(9) -0.007(8)
C5A 0.054(10) 0.055(11) 0.069(11) 0.028(8) 0.005(9) -0.003(8)
O1A' 0.078(9) 0.080(11) 0.063(10) 0.012(8) 0.033(8) 0.028(7)
C2A' 0.075(12) 0.093(13) 0.063(11) 0.007(9) 0.026(9) 0.025(9)
C3A' 0.080(13) 0.081(12) 0.072(13) 0.002(9) 0.027(10) 0.010(9)
C4A' 0.069(10) 0.067(11) 0.071(11) 0.014(8) 0.027(10) 0.018(9)
C5A' 0.072(10) 0.085(13) 0.061(11) 0.008(10) 0.041(10) 0.007(9)
O1A" 0.118(14) 0.107(16) 0.090(13) 0.000(13) 0.032(11) -0.022(13)
C2A" 0.090(13) 0.074(15) 0.075(12) 0.011(13) 0.008(12) -0.007(13)
C3A" 0.095(13) 0.038(12) 0.055(12) -0.006(10) 0.007(10) 0.007(12)
C4A" 0.095(12) 0.053(13) 0.062(13) -0.020(11) 0.015(10) -0.004(12)
C5A" 0.106(15) 0.059(15) 0.063(14) -0.013(13) 0.025(11) 0.011(12)
O1B 0.129(12) 0.151(14) 0.127(12) -0.059(10) 0.055(9) -0.060(10)
C2B 0.20(2) 0.18(2) 0.16(2) -0.059(16) 0.101(18) -0.090(19)
C3B 0.121(14) 0.117(16) 0.121(17) -0.012(12) 0.051(14) 0.003(12)
C4B 0.081(10) 0.105(13) 0.065(10) 0.001(9) -0.008(8) 0.001(9)
C5B 0.121(13) 0.23(3) 0.094(15) -0.035(15) 0.051(12) -0.019(17)
O1B' 0.082(11) 0.17(2) 0.087(12) -0.010(12) 0.009(8) 0.005(12)
C2B' 0.065(13) 0.25(4) 0.083(13) -0.03(2) -0.010(12) -0.025(19)
C3B' 0.072(15) 0.33(4) 0.09(2) -0.07(2) -0.003(14) -0.02(2)
C4B' 0.096(17) 0.35(4) 0.12(2) -0.10(3) -0.005(14) -0.03(2)
C5B' 0.085(14) 0.27(4) 0.101(17) -0.08(2) -0.013(11) 0.03(2)

loop_
_atom_type_symbol
_atom_type_description
_atom_type_scat_dispersion_real
_atom_type_scat_dispersion_imag
_atom_type_scat_source
Mn Mn 0.3368 0.7283 'International Tables Vol C Tables 4.2.6.8 and 6.1.1.4'
Si Si 0.0817 0.0704 'International Tables Vol C Tables 4.2.6.8 and 6.1.1.4'
O O 0.0106 0.0060 'International Tables Vol C Tables 4.2.6.8 and 6.1.1.4'
Li Li -0.0003 0.0001 'International Tables Vol C Tables 4.2.6.8 and 6.1.1.4'
Cl Cl 0.1484 0.1585 'International Tables Vol C Tables 4.2.6.8 and 6.1.1.4'
C C 0.0033 0.0016 'International Tables Vol C Tables 4.2.6.8 and 6.1.1.4'
H H 0.0000 0.0000 'International Tables Vol C Tables 4.2.6.8 and 6.1.1.4'

loop_
_geom_angle_atom_site_label_1
_geom_angle_atom_site_label_2
_geom_angle_atom_site_label_3
_geom_angle
O3 Mn1 O6 83.21(15)
O3 Mn1 O4 158.54(15)
O6 Mn1 O4 93.10(15)
O3 Mn1 O1 93.25(14)
O6 Mn1 O1 163.66(14)
O4 Mn1 O1 84.35(14)
O3 Mn1 Cl1 100.75(12)
O6 Mn1 Cl1 99.19(11)
O4 Mn1 Cl1 100.71(11)
O1 Mn1 Cl1 97.14(11)
O3 Mn1 Li1 44.2(2)
O6 Mn1 Li1 43.5(2)
O4 Mn1 Li1 136.6(2)
O1 Mn1 Li1 137.1(2)
Cl1 Mn1 Li1 87.9(2)
O3 Mn1 Li2 126.0(2)
O6 Mn1 Li2 128.9(2)
O4 Mn1 Li2 43.5(2)
O1 Mn1 Li2 42.8(2)
Cl1 Mn1 Li2 112.19(17)
Li1 Mn1 Li2 159.8(3)
O7' Li1 O6 113.9(6)
O6 Li1 O8 126.7(6)
O7' Li1 O3 137.6(8)
O6 Li1 O3 81.2(4)
O8 Li1 O3 122.9(5)
O6 Li1 O7 114.1(5)
O8 Li1 O7 97.1(5)
O3 Li1 O7 116.5(6)
O7' Li1 O8' 96.9(8)
O6 Li1 O8' 115.2(7)
O3 Li1 O8' 112.6(6)
O7' Li1 C49' 27.4(6)
O6 Li1 C49' 141.3(6)
O3 Li1 C49' 124.8(6)
O8' Li1 C49' 83.2(6)
O7' Li1 Mn1 124.9(7)
O6 Li1 Mn1 42.8(2)
O8 Li1 Mn1 153.5(6)
O3 Li1 Mn1 42.8(2)
O7 Li1 Mn1 109.4(4)
O8' Li1 Mn1 137.1(6)
C49' Li1 Mn1 138.6(6)
O1 Si1 O2 110.39(18)
O1 Si1 C1' 114.8(15)
O2 Si1 C1' 105.0(8)
O1 Si1 C7 114.6(2)
O2 Si1 C7 107.1(2)
C1' Si1 C7 104.1(17)
O1 Si1 C1 106.4(7)
O2 Si1 C1 110.2(4)
C7 Si1 C1 108.1(7)
O1 Si1 Li2 28.2(2)
O2 Si1 Li2 130.4(2)
C1' Si1 Li2 88.4(14)
C7 Si1 Li2 115.6(2)
C1 Si1 Li2 79.9(6)
O3 Si2 O2 110.92(18)
O3 Si2 C19' 102.9(11)
O2 Si2 C19' 110.5(10)
O3 Si2 C19 112.6(5)
O2 Si2 C19 106.7(5)
O3 Si2 C13 111.5(2)
O2 Si2 C13 107.4(2)
C19' Si2 C13 113.6(7)
C19 Si2 C13 107.3(4)
O10' Li2 O9' 106(2)
O10' Li2 O1 121(3)
O9' Li2 O1 112.4(6)
O10' Li2 O4 123(3)
O9' Li2 O4 109.2(6)
O1 Li2 O4 83.2(4)
O1 Li2 O10 122.1(8)
O4 Li2 O10 116.5(7)
O1 Li2 O9 105.3(10)
O4 Li2 O9 113.3(14)
O10 Li2 O9 113.0(11)
O10' Li2 C64' 28.5(16)
O9' Li2 C64' 134.5(12)
O1 Li2 C64' 102.8(14)
O4 Li2 C64' 102.6(12)
O10' Li2 Mn1 145(2)
O9' Li2 Mn1 108.4(5)
O1 Li2 Mn1 42.6(2)
O4 Li2 Mn1 42.5(2)
O10 Li2 Mn1 140.7(6)
O9 Li2 Mn1 106.3(10)
C64' Li2 Mn1 117.0(11)
O10' Li2 Si1 106(3)
O9' Li2 Si1 104.2(6)
O1 Li2 Si1 23.35(17)
O4 Li2 Si1 106.5(4)
O10 Li2 Si1 109.1(8)
O9 Li2 Si1 96.1(12)
C64' Li2 Si1 96.7(15)
Mn1 Li2 Si1 65.5(2)
O4 Si3 O5 111.05(18)
O4 Si3 C31 113.1(2)
O5 Si3 C31 107.3(2)
O4 Si3 C25 109.6(2)
O5 Si3 C25 107.7(2)
C31 Si3 C25 107.9(2)
O6 Si4 O5 110.82(18)
O6 Si4 C43 106.0(7)
O5 Si4 C43 109.8(14)
O6 Si4 C37 109.4(2)
O5 Si4 C37 107.5(2)
C43 Si4 C37 113.3(12)
O6 Si4 C43' 114.8(7)
O5 Si4 C43' 107.1(14)
C37 Si4 C43' 106.9(11)
Si1 O1 Mn1 135.3(2)
Si1 O1 Li2 128.4(3)
Mn1 O1 Li2 94.6(3)
Si2 O2 Si1 130.8(2)
Si2 O3 Mn1 136.1(2)
Si2 O3 Li1 129.3(3)
Mn1 O3 Li1 93.0(3)
Si3 O4 Mn1 135.0(2)
Si3 O4 Li2 129.4(3)
Mn1 O4 Li2 94.0(3)
Si4 O5 Si3 129.6(2)
Si4 O6 Mn1 136.2(2)
Si4 O6 Li1 129.9(3)
Mn1 O6 Li1 93.7(3)
C6 C1 C2 116.9(11)
C6 C1 Si1 123.5(10)
C2 C1 Si1 119.4(9)
C3 C2 C1 122.1(13)
C3 C2 H2 118.9
C1 C2 H2 118.9
C4 C3 C2 119.5(12)
C4 C3 H3 120.2
C2 C3 H3 120.2
C5 C4 C3 120.2(8)
C5 C4 H4 119.9
C3 C4 H4 119.9
C4 C5 C6 119.4(8)
C4 C5 H5 120.3
C6 C5 H5 120.3
C1 C6 C5 121.8(9)
C1 C6 H6 119.1
C5 C6 H6 119.1
C6' C1' C2' 115(2)
C6' C1' Si1 123.5(19)
C2' C1' Si1 120.7(17)
C1' C2' C3' 124(2)
C1' C2' H2' 118.2
C3' C2' H2' 118.2
C4' C3' C2' 119(2)
C4' C3' H3' 120.5
C2' C3' H3' 120.5
C3' C4' C5' 119.2(16)
C3' C4' H4' 120.4
C5' C4' H4' 120.4
C4' C5' C6' 120.2(14)
C4' C5' H5' 119.9
C6' C5' H5' 119.9
C1' C6' C5' 122.7(17)
C1' C6' H6' 118.7
C5' C6' H6' 118.7
C12 C7 C8 118.2(5)
C12 C7 Si1 124.3(4)
C8 C7 Si1 117.4(4)
C7 C8 C9 120.9(6)
C7 C8 H8 119.6
C9 C8 H8 119.6
C10 C9 C8 119.9(6)
C10 C9 H9 120.0
C8 C9 H9 120.0
C11 C10 C9 119.6(6)
C11 C10 H10 120.2
C9 C10 H10 120.2
C10 C11 C12 120.9(6)
C10 C11 H11 119.5
C12 C11 H11 119.5
C7 C12 C11 120.4(6)
C7 C12 H12 119.8
C11 C12 H12 119.8
C18 C13 C14 117.6(6)
C18 C13 Si2 123.1(5)
C14 C13 Si2 119.3(5)
C15 C14 C13 122.0(7)
C15 C14 H14 119.0
C13 C14 H14 119.0
C16 C15 C14 119.2(8)
C16 C15 H15 120.4
C14 C15 H15 120.4
C15 C16 C17 122.3(7)
C15 C16 H16 118.8
C17 C16 H16 118.8
C16 C17 C18 118.7(7)
C16 C17 H17 120.6
C18 C17 H17 120.6
C13 C18 C17 120.0(7)
C13 C18 H18 120.0
C17 C18 H18 120.0
C24 C19 C20 117.8(10)
C24 C19 Si2 123.0(9)
C20 C19 Si2 119.1(9)
C21 C20 C19 121.0(11)
C21 C20 H20 119.5
C19 C20 H20 119.5
C22 C21 C20 120.0(12)
C22 C21 H21 120.0
C20 C21 H21 120.0
C21 C22 C23 120.7(9)
C21 C22 H22 119.7
C23 C22 H22 119.7
C22 C23 C24 118.6(8)
C22 C23 H23 120.7
C24 C23 H23 120.7
C19 C24 C23 121.9(9)
C19 C24 H24 119.0
C23 C24 H24 119.0
C24' C19' C20' 116(2)
C24' C19' Si2 118.5(17)
C20' C19' Si2 125.9(16)
C21' C20' C19' 123(2)
C21' C20' H20' 118.3
C19' C20' H20' 118.3
C20' C21' C22' 120(2)
C20' C21' H21' 120.2
C22' C21' H21' 120.2
C23' C22' C21' 117.9(16)
C23' C22' H22' 121.0
C21' C22' H22' 121.0
C24' C23' C22' 122.1(14)
C24' C23' H23' 118.9
C22' C23' H23' 118.9
C19' C24' C23' 121.4(16)
C19' C24' H24' 119.3
C23' C24' H24' 119.3
C30 C25 C26 117.3(5)
C30 C25 Si3 122.8(4)
C26 C25 Si3 119.8(4)
C27 C26 C25 122.3(5)
C27 C26 H26 118.9
C25 C26 H26 118.9
C26 C27 C28 119.5(6)
C26 C27 H27 120.2
C28 C27 H27 120.2
C27 C28 C29 119.3(6)
C27 C28 H28 120.3
C29 C28 H28 120.3
C30 C29 C28 120.6(6)
C30 C29 H29 119.7
C28 C29 H29 119.7
C29 C30 C25 120.9(6)
C29 C30 H30 119.5
C25 C30 H30 119.5
C32 C31 C36 116.9(5)
C32 C31 Si3 124.6(4)
C36 C31 Si3 118.4(4)
C31 C32 C33 121.8(6)
C31 C32 H32 119.1
C33 C32 H32 119.1
C34 C33 C32 120.7(6)
C34 C33 H33 119.6
C32 C33 H33 119.6
C33 C34 C35 119.0(6)
C33 C34 H34 120.5
C35 C34 H34 120.5
C34 C35 C36 121.2(7)
C34 C35 H35 119.4
C36 C35 H35 119.4
C31 C36 C35 120.4(7)
C31 C36 H36 119.8
C35 C36 H36 119.8
C38 C37 C42 117.0(6)
C38 C37 Si4 120.6(5)
C42 C37 Si4 122.0(4)
C37 C38 C39 121.5(8)
C37 C38 H38 119.3
C39 C38 H38 119.3
C40 C39 C38 119.3(8)
C40 C39 H39 120.3
C38 C39 H39 120.3
C41 C40 C39 120.1(7)
C41 C40 H40 119.9
C39 C40 H40 119.9
C40 C41 C42 120.1(8)
C40 C41 H41 119.9
C42 C41 H41 119.9
C37 C42 C41 121.8(7)
C37 C42 H42 119.1
C41 C42 H42 119.1
C48 C43 C44 116.7(13)
C48 C43 Si4 122.1(12)
C44 C43 Si4 121.2(12)
C45 C44 C43 121.1(13)
C45 C44 H44 119.4
C43 C44 H44 119.4
C44 C45 C46 121.2(12)
C44 C45 H45 119.4
C46 C45 H45 119.4
C47 C46 C45 118.5(11)
C47 C46 H46 120.7
C45 C46 H46 120.7
C46 C47 C48 120.3(13)
C46 C47 H47 119.8
C48 C47 H47 119.8
C43 C48 C47 122.2(14)
C43 C48 H48 118.9
C47 C48 H48 118.9
C44' C43' C48' 118.4(15)
C44' C43' Si4 120.8(14)
C48' C43' Si4 120.8(14)
C43' C44' C45' 121.4(15)
C43' C44' H44' 119.3
C45' C44' H44' 119.3
C46' C45' C44' 118.8(15)
C46' C45' H45' 120.6
C44' C45' H45' 120.6
C45' C46' C47' 121.3(13)
C45' C46' H46' 119.3
C47' C46' H46' 119.4
C46' C47' C48' 119.8(14)
C46' C47' H47' 120.1
C48' C47' H47' 120.1
C47' C48' C43' 120.3(15)
C47' C48' H48' 119.8
C43' C48' H48' 119.9
C49 O7 C52 107.9(13)
C49 O7 Li1 128.4(6)
C52 O7 Li1 116.8(12)
O7 C49 C50 105.9(8)
O7 C49 H49A 110.6
C50 C49 H49A 110.6
O7 C49 H49B 110.6
C50 C49 H49B 110.6
H49A C49 H49B 108.7
C51 C50 C49 110.2(10)
C51 C50 H50A 109.6
C49 C50 H50A 109.6
C51 C50 H50B 109.6
C49 C50 H50B 109.6
H50A C50 H50B 108.1
C50 C51 C52 105.6(15)
C50 C51 H51A 110.6
C52 C51 H51A 110.6
C50 C51 H51B 110.6
C52 C51 H51B 110.6
H51A C51 H51B 108.7
O7 C52 C51 104.9(18)
O7 C52 H52A 110.8
C51 C52 H52A 110.8
O7 C52 H52B 110.8
C51 C52 H52B 110.8
H52A C52 H52B 108.8
C52' O7' C49' 105(3)
C52' O7' Li1 133(3)
C49' O7' Li1 118.7(11)
O7' C49' C50' 106.5(16)
O7' C49' Li1 33.9(7)
C50' C49' Li1 134.5(14)
O7' C49' H49C 110.4
C50' C49' H49C 110.4
Li1 C49' H49C 80.8
O7' C49' H49D 110.4
C50' C49' H49D 110.4
Li1 C49' H49D 106.6
H49C C49' H49D 108.6
C51' C50' C49' 103.5(16)
C51' C50' H50C 111.1
C49' C50' H50C 111.1
C51' C50' H50D 111.1
C49' C50' H50D 111.1
H50C C50' H50D 109.0
C52' C51' C50' 97(3)
C52' C51' H51C 112.4
C50' C51' H51C 112.4
C52' C51' H51D 112.4
C50' C51' H51D 112.4
H51C C51' H51D 109.9
O7' C52' C51' 106(4)
O7' C52' H52C 110.4
C51' C52' H52C 110.4
O7' C52' H52D 110.4
C51' C52' H52D 110.4
H52C C52' H52D 108.6
C56 O8 C53 109.4(7)
C56 O8 Li1 129.4(7)
C53 O8 Li1 120.7(6)
O8 C53 C54 104.5(7)
O8 C53 H53A 110.8
C54 C53 H53A 110.8
O8 C53 H53B 110.8
C54 C53 H53B 110.8
H53A C53 H53B 108.9
C55 C54 C53 103.0(8)
C55 C54 H54A 111.2
C53 C54 H54A 111.2
C55 C54 H54B 111.2
C53 C54 H54B 111.2
H54A C54 H54B 109.1
C54 C55 C56 102.7(9)
C54 C55 H55A 111.2
C56 C55 H55A 111.2
C54 C55 H55B 111.2
C56 C55 H55B 111.2
H55A C55 H55B 109.1
O8 C56 C55 104.9(9)
O8 C56 H56A 110.8
C55 C56 H56A 110.8
O8 C56 H56B 110.8
C55 C56 H56B 110.8
H56A C56 H56B 108.8
C56' O8' C53' 107.3(11)
C56' O8' Li1 122.2(10)
C53' O8' Li1 124.6(11)
O8' C53' C54' 106.2(12)
O8' C53' H53C 110.5
C54' C53' H53C 110.5
O8' C53' H53D 110.5
C54' C53' H53D 110.5
H53C C53' H53D 108.7
C55' C54' C53' 104.8(13)
C55' C54' H54C 110.8
C53' C54' H54C 110.8
C55' C54' H54D 110.8
C53' C54' H54D 110.8
H54C C54' H54D 108.9
C54' C55' C56' 102.0(13)
C54' C55' H55C 111.4
C56' C55' H55C 111.4
C54' C55' H55D 111.4
C56' C55' H55D 111.4
H55C C55' H55D 109.2
O8' C56' C55' 108.0(13)
O8' C56' H56C 110.1
C55' C56' H56C 110.1
O8' C56' H56D 110.1
C55' C56' H56D 110.1
H56C C56' H56D 108.4
C60 O9 C57 103(2)
C60 O9 Li2 137.3(19)
C57 O9 Li2 118.9(19)
O9 C57 C58 104(2)
O9 C57 H57A 110.9
C58 C57 H57A 110.9
O9 C57 H57B 110.9
C58 C57 H57B 110.9
H57A C57 H57B 108.9
C59 C58 C57 100(2)
C59 C58 H58A 111.8
C57 C58 H58A 111.8
C59 C58 H58B 111.8
C57 C58 H58B 111.8
H58A C58 H58B 109.5
C58 C59 C60 106.3(17)
C58 C59 H59A 110.5
C60 C59 H59A 110.5
C58 C59 H59B 110.5
C60 C59 H59B 110.5
H59A C59 H59B 108.7
O9 C60 C59 106.5(18)
O9 C60 H60A 110.4
C59 C60 H60A 110.4
O9 C60 H60B 110.4
C59 C60 H60B 110.4
H60A C60 H60B 108.6
C60' O9' C57' 108.6(9)
C60' O9' Li2 133.9(9)
C57' O9' Li2 116.9(8)
O9' C57' C58' 105.9(10)
O9' C57' H57C 110.5
C58' C57' H57C 110.5
O9' C57' H57D 110.5
C58' C57' H57D 110.5
H57C C57' H57D 108.7
C59' C58' C57' 102.8(12)
C59' C58' H58C 111.2
C57' C58' H58C 111.2
C59' C58' H58D 111.2
C57' C58' H58D 111.2
H58C C58' H58D 109.1
C58' C59' C60' 105.0(9)
C58' C59' H59C 110.7
C60' C59' H59C 110.7
C58' C59' H59D 110.7
C60' C59' H59D 110.7
H59C C59' H59D 108.8
O9' C60' C59' 107.1(10)
O9' C60' H60C 110.3
C59' C60' H60C 110.3
O9' C60' H60D 110.3
C59' C60' H60D 110.3
H60C C60' H60D 108.5
C64 O10 C61 108.9(8)
C64 O10 Li2 124.2(10)
C61 O10 Li2 126.7(10)
O10 C61 C62 105.5(10)
O10 C61 H61A 110.6
C62 C61 H61A 110.7
O10 C61 H61B 110.7
C62 C61 H61B 110.6
H61A C61 H61B 108.8
C63 C62 C61 103.0(10)
C63 C62 H62A 111.2
C61 C62 H62A 111.2
C63 C62 H62B 111.2
C61 C62 H62B 111.2
H62A C62 H62B 109.1
C62 C63 C64 102.8(10)
C62 C63 H63A 111.2
C64 C63 H63A 111.2
C62 C63 H63B 111.2
C64 C63 H63B 111.2
H63A C63 H63B 109.1
O10 C64 C63 104.6(9)
O10 C64 H64A 110.8
C63 C64 H64A 110.8
O10 C64 H64B 110.8
C63 C64 H64B 110.8
H64A C64 H64B 108.9
C64' O10' C61' 108(2)
C64' O10' Li2 113(4)
C61' O10' Li2 139(4)
O10' C61' C62' 105(3)
O10' C61' H61C 110.8
C62' C61' H61C 110.8
O10' C61' H61D 110.8
C62' C61' H61D 110.8
H61C C61' H61D 108.9
C63' C62' C61' 100(3)
C63' C62' H62C 111.8
C61' C62' H62C 111.7
C63' C62' H62D 111.7
C61' C62' H62D 111.8
H62C C62' H62D 109.5
C62' C63' C64' 101(3)
C62' C63' H63C 111.6
C64' C63' H63C 111.6
C62' C63' H63D 111.6
C64' C63' H63D 111.6
H63C C63' H63D 109.4
O10' C64' C63' 104(2)
O10' C64' Li2 39(3)
C63' C64' Li2 140(4)
O10' C64' H64C 111.0
C63' C64' H64C 111.0
Li2 C64' H64C 99.3
O10' C64' H64D 111.0
C63' C64' H64D 111.0
Li2 C64' H64D 81.6
H64C C64' H64D 109.0
C5A O1A C2A 99.9(18)
O1A C2A C3A 108.2(19)
O1A C2A H2A1 110.1
C3A C2A H2A1 110.1
O1A C2A H2A2 110.1
C3A C2A H2A2 110.0
H2A1 C2A H2A2 108.4
C4A C3A C2A 103.7(15)
C4A C3A H3A1 111.0
C2A C3A H3A1 111.0
C4A C3A H3A2 111.0
C2A C3A H3A2 111.0
H3A1 C3A H3A2 109.0
C3A C4A C5A 101.4(13)
C3A C4A H4A1 111.5
C5A C4A H4A1 111.5
C3A C4A H4A2 111.5
C5A C4A H4A2 111.5
H4A1 C4A H4A2 109.3
O1A C5A C4A 111.9(15)
O1A C5A H5A1 109.2
C4A C5A H5A1 109.2
O1A C5A H5A2 109.2
C4A C5A H5A2 109.2
H5A1 C5A H5A2 107.9
C2A' O1A' C5A' 109.2(15)
O1A' C2A' C3A' 108.7(15)
O1A' C2A' H2A3 109.9
C3A' C2A' H2A3 109.9
O1A' C2A' H2A4 109.9
C3A' C2A' H2A4 109.9
H2A3 C2A' H2A4 108.3
C4A' C3A' C2A' 100.9(14)
C4A' C3A' H3A3 111.6
C2A' C3A' H3A3 111.6
C4A' C3A' H3A4 111.6
C2A' C3A' H3A4 111.6
H3A3 C3A' H3A4 109.4
C3A' C4A' C5A' 102.8(15)
C3A' C4A' H4A3 111.2
C5A' C4A' H4A3 111.2
C3A' C4A' H4A4 111.2
C5A' C4A' H4A4 111.2
H4A3 C4A' H4A4 109.1
O1A' C5A' C4A' 106.8(16)
O1A' C5A' H5A3 110.4
C4A' C5A' H5A3 110.4
O1A' C5A' H5A4 110.4
C4A' C5A' H5A4 110.4
H5A3 C5A' H5A4 108.6
C5A" O1A" C2A" 107.1(19)
O1A" C2A" C3A" 105.6(18)
O1A" C2A" H2A5 110.6
C3A" C2A" H2A5 110.6
O1A" C2A" H2A6 110.6
C3A" C2A" H2A6 110.6
H2A5 C2A" H2A6 108.8
C4A" C3A" C2A" 102.9(18)
C4A" C3A" H3A5 111.2
C2A" C3A" H3A5 111.2
C4A" C3A" H3A6 111.2
C2A" C3A" H3A6 111.2
H3A5 C3A" H3A6 109.1
C3A" C4A" C5A" 104.3(18)
C3A" C4A" H4A5 110.9
C5A" C4A" H4A5 110.9
C3A" C4A" H4A6 110.9
C5A" C4A" H4A6 110.9
H4A5 C4A" H4A6 108.9
O1A" C5A" C4A" 108.8(18)
O1A" C5A" H5A5 109.9
C4A" C5A" H5A5 109.9
O1A" C5A" H5A6 109.9
C4A" C5A" H5A6 109.9
H5A5 C5A" H5A6 108.3
C2B O1B C5B 99.4(18)
O1B C2B C3B 103.4(16)
O1B C2B H2B1 111.1
C3B C2B H2B1 111.1
O1B C2B H2B2 111.1
C3B C2B H2B2 111.1
H2B1 C2B H2B2 109.0
C4B C3B C2B 99.9(14)
C4B C3B H3B1 111.8
C2B C3B H3B1 111.8
C4B C3B H3B2 111.8
C2B C3B H3B2 111.8
H3B1 C3B H3B2 109.5
C3B C4B C5B 106.4(13)
C3B C4B H4B1 110.4
C5B C4B H4B1 110.4
C3B C4B H4B2 110.4
C5B C4B H4B2 110.4
H4B1 C4B H4B2 108.6
O1B C5B C4B 103.8(13)
O1B C5B H5B1 111.0
C4B C5B H5B1 111.0
O1B C5B H5B2 111.0
C4B C5B H5B2 111.0
H5B1 C5B H5B2 109.0
C5B' O1B' C2B' 106.4(17)
O1B' C2B' C3B' 105.6(17)
O1B' C2B' H2B3 110.6
C3B' C2B' H2B3 110.6
O1B' C2B' H2B4 110.6
C3B' C2B' H2B4 110.6
H2B3 C2B' H2B4 108.8
C4B' C3B' C2B' 99.2(19)
C4B' C3B' H3B3 111.9
C2B' C3B' H3B3 111.9
C4B' C3B' H3B4 111.9
C2B' C3B' H3B4 111.9
H3B3 C3B' H3B4 109.6
C3B' C4B' C5B' 98(2)
C3B' C4B' H4B3 112.1
C5B' C4B' H4B3 112.1
C3B' C4B' H4B4 112.1
C5B' C4B' H4B4 112.1
H4B3 C4B' H4B4 109.8
O1B' C5B' C4B' 107.2(18)
O1B' C5B' H5B3 110.3
C4B' C5B' H5B3 110.3
O1B' C5B' H5B4 110.3
C4B' C5B' H5B4 110.3
H5B3 C5B' H5B4 108.5

loop_
_geom_bond_atom_site_label_1
_geom_bond_atom_site_label_2
_geom_bond_distance
Mn1 O3 1.900(3)
Mn1 O6 1.902(3)
Mn1 O4 1.903(3)
Mn1 O1 1.906(3)
Mn1 Cl1 2.4064(14)
Mn1 Li1 2.795(9)
Mn1 Li2 2.809(9)
Li1 O7' 1.742(16)
Li1 O6 1.930(10)
Li1 O8 1.935(11)
Li1 O3 1.952(10)
Li1 O7 2.022(12)
Li1 O8' 2.117(16)
Li1 C49' 2.74(2)
Si1 O1 1.604(3)
Si1 O2 1.640(4)
Si1 C1' 1.80(3)
Si1 C7 1.864(5)
Si1 C1 1.891(12)
Si1 Li2 3.171(10)
Si2 O3 1.615(4)
Si2 O2 1.628(4)
Si2 C19' 1.84(3)
Si2 C19 1.864(12)
Si2 C13 1.858(5)
Li2 O10' 1.87(4)
Li2 O9' 1.892(13)
Li2 O1 1.915(10)
Li2 O4 1.938(10)
Li2 O10 1.948(13)
Li2 O9 2.08(3)
Li2 C64' 2.77(6)
Si3 O4 1.610(4)
Si3 O5 1.638(4)
Si3 C31 1.861(5)
Si3 C25 1.867(5)
Si4 O6 1.612(4)
Si4 O5 1.630(4)
Si4 C43 1.824(17)
Si4 C37 1.855(5)
Si4 C43' 1.913(19)
C1 C6 1.387(13)
C1 C2 1.393(12)
C2 C3 1.381(13)
C2 H2 0.9300
C3 C4 1.381(12)
C3 H3 0.9300
C4 C5 1.376(12)
C4 H4 0.9300
C5 C6 1.395(11)
C5 H5 0.9300
C6 H6 0.9300
C1' C6' 1.390(19)
C1' C2' 1.395(19)
C2' C3' 1.393(19)
C2' H2' 0.9300
C3' C4' 1.376(18)
C3' H3' 0.9300
C4' C5' 1.384(17)
C4' H4' 0.9300
C5' C6' 1.392(16)
C5' H5' 0.9300
C6' H6' 0.9300
C7 C12 1.386(8)
C7 C8 1.387(8)
C8 C9 1.399(9)
C8 H8 0.9300
C9 C10 1.373(10)
C9 H9 0.9300
C10 C11 1.368(10)
C10 H10 0.9300
C11 C12 1.390(8)
C11 H11 0.9300
C12 H12 0.9300
C13 C18 1.391(9)
C13 C14 1.407(8)
C14 C15 1.378(9)
C14 H14 0.9300
C15 C16 1.335(12)
C15 H15 0.9300
C16 C17 1.388(12)
C16 H16 0.9300
C17 C18 1.414(9)
C17 H17 0.9300
C18 H18 0.9300
C19 C24 1.376(13)
C19 C20 1.402(13)
C20 C21 1.380(12)
C20 H20 0.9300
C21 C22 1.374(13)
C21 H21 0.9300
C22 C23 1.384(12)
C22 H22 0.9300
C23 C24 1.397(11)
C23 H23 0.9300
C24 H24 0.9300
C19' C24' 1.382(18)
C19' C20' 1.394(19)
C20' C21' 1.398(18)
C20' H20' 0.9300
C21' C22' 1.37(2)
C21' H21' 0.9300
C22' C23' 1.375(18)
C22' H22' 0.9300
C23' C24' 1.394(16)
C23' H23' 0.9300
C24' H24' 0.9300
C25 C30 1.381(7)
C25 C26 1.394(7)
C26 C27 1.365(8)
C26 H26 0.9300
C27 C28 1.377(9)
C27 H27 0.9300
C28 C29 1.383(10)
C28 H28 0.9300
C29 C30 1.375(9)
C29 H29 0.9300
C30 H30 0.9300
C31 C32 1.369(8)
C31 C36 1.388(8)
C32 C33 1.392(8)
C32 H32 0.9300
C33 C34 1.342(10)
C33 H33 0.9300
C34 C35 1.359(11)
C34 H34 0.9300
C35 C36 1.392(10)
C35 H35 0.9300
C36 H36 0.9300
C37 C38 1.375(8)
C37 C42 1.391(8)
C38 C39 1.403(10)
C38 H38 0.9300
C39 C40 1.387(13)
C39 H39 0.9300
C40 C41 1.345(13)
C40 H40 0.9300
C41 C42 1.391(9)
C41 H41 0.9300
C42 H42 0.9300
C43 C48 1.389(15)
C43 C44 1.393(14)
C44 C45 1.383(13)
C44 H44 0.9300
C45 C46 1.384(16)
C45 H45 0.9300
C46 C47 1.371(16)
C46 H46 0.9300
C47 C48 1.386(14)
C47 H47 0.9300
C48 H48 0.9300
C43' C44' 1.381(16)
C43' C48' 1.391(16)
C44' C45' 1.384(16)
C44' H44' 0.9300
C45' C46' 1.363(18)
C45' H45' 0.9300
C46' C47' 1.370(17)
C46' H46' 0.9300
C47' C48' 1.377(16)
C47' H47' 0.9300
C48' H48' 0.9300
O7 C49 1.435(11)
O7 C52 1.45(3)
C49 C50 1.465(14)
C49 H49A 0.9700
C49 H49B 0.9700
C50 C51 1.386(14)
C50 H50A 0.9700
C50 H50B 0.9700
C51 C52 1.50(3)
C51 H51A 0.9700
C51 H51B 0.9700
C52 H52A 0.9700
C52 H52B 0.9700
O7' C52' 1.41(6)
O7' C49' 1.44(2)
C49' C50' 1.52(3)
C49' H49C 0.9700
C49' H49D 0.9700
C50' C51' 1.51(3)
C50' H50C 0.9700
C50' H50D 0.9700
C51' C52' 1.50(6)
C51' H51C 0.9700
C51' H51D 0.9700
C52' H52C 0.9700
C52' H52D 0.9700
O8 C56 1.445(10)
O8 C53 1.453(10)
C53 C54 1.517(11)
C53 H53A 0.9700
C53 H53B 0.9700
C54 C55 1.468(17)
C54 H54A 0.9700
C54 H54B 0.9700
C55 C56 1.528(15)
C55 H55A 0.9700
C55 H55B 0.9700
C56 H56A 0.9700
C56 H56B 0.9700
O8' C56' 1.443(16)
O8' C53' 1.448(16)
C53' C54' 1.512(17)
C53' H53C 0.9700
C53' H53D 0.9700
C54' C55' 1.46(2)
C54' H54C 0.9700
C54' H54D 0.9700
C55' C56' 1.517(19)
C55' H55C 0.9700
C55' H55D 0.9700
C56' H56C 0.9700
C56' H56D 0.9700
O9 C60 1.405(19)
O9 C57 1.412(19)
C57 C58 1.55(2)
C57 H57A 0.9700
C57 H57B 0.9700
C58 C59 1.42(2)
C58 H58A 0.9700
C58 H58B 0.9700
C59 C60 1.54(2)
C59 H59A 0.9700
C59 H59B 0.9700
C60 H60A 0.9700
C60 H60B 0.9700
O9' C60' 1.405(11)
O9' C57' 1.423(12)
C57' C58' 1.532(15)
C57' H57C 0.9700
C57' H57D 0.9700
C58' C59' 1.421(17)
C58' H58C 0.9700
C58' H58D 0.9700
C59' C60' 1.519(14)
C59' H59C 0.9700
C59' H59D 0.9700
C60' H60C 0.9700
C60' H60D 0.9700
O10 C64 1.421(11)
O10 C61 1.447(11)
C61 C62 1.495(16)
C61 H61A 0.9700
C61 H61B 0.9700
C62 C63 1.44(2)
C62 H62A 0.9700
C62 H62B 0.9700
C63 C64 1.545(14)
C63 H63A 0.9700
C63 H63B 0.9700
C64 H64A 0.9700
C64 H64B 0.9700
O10' C64' 1.43(2)
O10' C61' 1.44(2)
C61' C62' 1.52(2)
C61' H61C 0.9700
C61' H61D 0.9700
C62' C63' 1.46(3)
C62' H62C 0.9700
C62' H62D 0.9700
C63' C64' 1.53(2)
C63' H63C 0.9700
C63' H63D 0.9700
C64' H64C 0.9700
C64' H64D 0.9700
O1A C5A 1.369(18)
O1A C2A 1.398(19)
C2A C3A 1.55(2)
C2A H2A1 0.9700
C2A H2A2 0.9700
C3A C4A 1.44(2)
C3A H3A1 0.9700
C3A H3A2 0.9700
C4A C5A 1.554(19)
C4A H4A1 0.9700
C4A H4A2 0.9700
C5A H5A1 0.9700
C5A H5A2 0.9700
O1A' C2A' 1.357(18)
O1A' C5A' 1.391(18)
C2A' C3A' 1.554(19)
C2A' H2A3 0.9700
C2A' H2A4 0.9700
C3A' C4A' 1.44(2)
C3A' H3A3 0.9700
C3A' H3A4 0.9700
C4A' C5A' 1.55(2)
C4A' H4A3 0.9700
C4A' H4A4 0.9700
C5A' H5A3 0.9700
C5A' H5A4 0.9700
O1A" C5A" 1.40(2)
O1A" C2A" 1.410(19)
C2A" C3A" 1.56(2)
C2A" H2A5 0.9700
C2A" H2A6 0.9700
C3A" C4A" 1.41(2)
C3A" H3A5 0.9700
C3A" H3A6 0.9700
C4A" C5A" 1.54(2)
C4A" H4A5 0.9700
C4A" H4A6 0.9700
C5A" H5A5 0.9700
C5A" H5A6 0.9700
O1B C2B 1.422(19)
O1B C5B 1.424(18)
C2B C3B 1.56(2)
C2B H2B1 0.9700
C2B H2B2 0.9700
C3B C4B 1.412(19)
C3B H3B1 0.9700
C3B H3B2 0.9700
C4B C5B 1.578(18)
C4B H4B1 0.9700
C4B H4B2 0.9700
C5B H5B1 0.9700
C5B H5B2 0.9700
O1B' C5B' 1.386(19)
O1B' C2B' 1.404(19)
C2B' C3B' 1.57(2)
C2B' H2B3 0.9700
C2B' H2B4 0.9700
C3B' C4B' 1.42(2)
C3B' H3B3 0.9700
C3B' H3B4 0.9700
C4B' C5B' 1.55(2)
C4B' H4B3 0.9700
C4B' H4B4 0.9700
C5B' H5B3 0.9700
C5B' H5B4 0.9700
